data_9016241
loop_
_publ_author_name
'Scordari, F.'
'Schingaro, E.'
'Ventruti, G.'
'Lacalamita, M.'
'Ottolini, L.'

_publ_section_title
;
 Red micas from basal ignimbrites of Mt. Vulture (Italy): interlayer content
 appraisal by a multi-methodic approach
 Note: Sample LC6_R29
;
_journal_name_full 'Physics and Chemistry of Minerals'
_journal_page_first 163
_journal_page_last 174
_journal_paper_doi 10.1007/s00269-007-0208-0
_journal_volume 35
_journal_year 2008
_chemical_compound_source 'Mt. Vulture, Italy'
_chemical_formula_sum 'Fe0.812 H1.554 K Mg2.188 O12 Si4'
_chemical_name_mineral Phlogopite
_space_group_IT_number 12
_symmetry_space_group_name_Hall '-C 2y'
_symmetry_space_group_name_H-M 'C 1 2/m 1'
_cell_angle_alpha 90
_cell_angle_beta 100.014
_cell_angle_gamma 90
_cell_length_a 5.3400
_cell_length_b 9.2376
_cell_length_c 10.2414
_cell_formula_units_Z 2
_cell_volume 497.499
_database_code_amcsd 0018309
_exptl_crystal_density_diffrn 2.961
_cod_original_formula_sum 'K (Mg2.188 Fe.812) Si4 O12 H1.554'
_cod_database_code 9016241

loop_
_space_group_symop_operation_xyz
x,y,z
1/2+x,1/2+y,z
x,-y,z
1/2+x,1/2-y,z
-x,y,-z
1/2-x,1/2+y,-z
-x,-y,-z
1/2-x,1/2-y,-z

loop_
_atom_site_aniso_label
_atom_site_aniso_U_11
_atom_site_aniso_U_22
_atom_site_aniso_U_33
_atom_site_aniso_U_12
_atom_site_aniso_U_13
_atom_site_aniso_U_23
K 0.02600 0.02500 0.04400 0.00000 0.00800 0.00000
MgM1 0.00800 0.00700 0.01700 0.00000 0.00400 0.00000
FeM1 0.00800 0.00700 0.01700 0.00000 0.00400 0.00000
MgM2 0.00800 0.01040 0.01550 0.00000 0.00170 0.00000
FeM2 0.00800 0.01040 0.01550 0.00000 0.00170 0.00000
Si 0.00870 0.00880 0.01430 -0.00070 0.00230 -0.00090
O1 0.02000 0.03000 0.01900 -0.01100 0.00500 -0.00500
O2 0.03000 0.01300 0.02100 0.00000 -0.00200 0.00000
O3 0.01300 0.01300 0.01500 0.00000 0.00200 0.00000
O4 0.01600 0.01500 0.01700 0.00000 0.00500 0.00000
H 0.01600 0.01500 0.01700 0.00000 0.00500 0.00000

loop_
_atom_site_label
_atom_site_fract_x
_atom_site_fract_y
_atom_site_fract_z
_atom_site_occupancy
_atom_site_U_iso_or_equiv
K 0.00000 0.50000 0.00000 1.00000 0.03130
MgM1 0.00000 0.00000 0.50000 0.77800 0.01050
FeM1 0.00000 0.00000 0.50000 0.22200 0.01050
MgM2 0.00000 0.33710 0.50000 0.70500 0.01140
FeM2 0.00000 0.33710 0.50000 0.29500 0.01140
Si 0.07470 0.16720 0.22510 1.00000 0.01060
O1 0.32740 0.22870 0.16900 1.00000 0.02280
O2 0.01300 0.00000 0.17080 1.00000 0.02210
O3 0.13170 0.16930 0.39230 1.00000 0.01380
O4 0.13200 0.50000 0.39970 1.00000 0.01580
H 0.11000 0.50000 0.31000 0.77700 0.01580

loop_
_cod_related_entry_id
_cod_related_entry_database
_cod_related_entry_code
1 AMCSD 0018309
